data_1562594
loop_
_publ_author_name
'Liu, Bin-Wen'
'Zhang, Ming-Jian'
'Zhao, Zhong-Yan'
'Zeng, Hui-Yi'
'Zheng, Fa-Kun'
'Guo, Guo-Cong'
'Huang, Jin-Shun'

_publ_section_title
;
 Synthesis, structure, and optical properties of the quaternary
 diamond-like compounds I2--II--IV--VI4 (I=Cu; II=Mg; IV=Si, Ge; VI=S, Se)
;
_journal_name_full 'Journal of Solid State Chemistry'
_journal_page_first 251
_journal_page_last 256
_journal_paper_doi 10.1016/j.jssc.2013.05.039
_journal_volume 204
_journal_year 2013
_chemical_formula_moiety Cu2MgGeS4
_chemical_formula_sum 'Cu2 Ge Mg S4'
_chemical_formula_weight 352.22
_chemical_name_common Cu2MgGeS4
_space_group_IT_number 31
_space_group_name_Hall 'P 2ac -2'
_space_group_name_H-M_alt 'P m n 21'
_symmetry_cell_setting orthorhombic
_symmetry_space_group_name_H-M 'P m n 21'
_atom_sites_solution_hydrogens none
_atom_sites_solution_primary direct
_atom_sites_solution_secondary difmap
_audit_creation_method SHELXL-97
_cell_angle_alpha 90.00
_cell_angle_beta 90.00
_cell_angle_gamma 90.00
_cell_formula_units_Z 2
_cell_length_a 7.638(4)
_cell_length_b 6.515(4)
_cell_length_c 6.225(3)
_cell_measurement_reflns_used 1030
_cell_measurement_temperature 293(2)
_cell_measurement_theta_max 27.4739
_cell_measurement_theta_min 2.6667
_cell_volume 309.8(3)
_computing_cell_refinement 'CrystalClear (Rigaku Inc., 2007)'
_computing_data_collection 'CrystalClear (Rigaku Inc., 2007)'
_computing_data_reduction 'CrystalClear (Rigaku Inc., 2007)'
_computing_publication_material 'SHELXL-97 (Sheldrick, 1997)'
_computing_structure_refinement 'SHELXL-97 (Sheldrick, 1997)'
_computing_structure_solution 'SHELXS-97 (Sheldrick, 1990)'
_diffrn_ambient_temperature 293(2)
_diffrn_detector_area_resol_mean 28.5714
_diffrn_measured_fraction_theta_full 0.985
_diffrn_measured_fraction_theta_max 0.985
_diffrn_measurement_device_type 'Rigaku Scxmini CCD'
_diffrn_measurement_method CCD_Profile_fitting
_diffrn_radiation_monochromator graphite
_diffrn_radiation_source 'fine-focus sealed tube'
_diffrn_radiation_type MoK\a
_diffrn_radiation_wavelength 0.71073
_diffrn_reflns_av_R_equivalents 0.0565
_diffrn_reflns_av_sigmaI/netI 0.0321
_diffrn_reflns_limit_h_max 9
_diffrn_reflns_limit_h_min -9
_diffrn_reflns_limit_k_max 7
_diffrn_reflns_limit_k_min -7
_diffrn_reflns_limit_l_max 7
_diffrn_reflns_limit_l_min -7
_diffrn_reflns_number 1985
_diffrn_reflns_theta_full 25.48
_diffrn_reflns_theta_max 25.48
_diffrn_reflns_theta_min 3.13
_exptl_absorpt_coefficient_mu 12.934
_exptl_absorpt_correction_T_max 1.0000
_exptl_absorpt_correction_T_min 0.6389
_exptl_absorpt_correction_type multi-scan
_exptl_crystal_colour 'Dark red'
_exptl_crystal_density_diffrn 3.776
_exptl_crystal_density_method 'not measured'
_exptl_crystal_description needle
_exptl_crystal_F_000 332
_exptl_crystal_size_max 0.10
_exptl_crystal_size_mid 0.05
_exptl_crystal_size_min 0.05
_refine_diff_density_max 1.449
_refine_diff_density_min -0.884
_refine_diff_density_rms 0.277
_refine_ls_abs_structure_details 'Flack H D (1983), Acta Cryst. A39, 876-881'
_refine_ls_abs_structure_Flack 0.00(3)
_refine_ls_extinction_coef 0.005(3)
_refine_ls_extinction_expression Fc^*^=kFc[1+0.001xFc^2^\l^3^/sin(2\q)]^-1/4^
_refine_ls_extinction_method SHELXL
_refine_ls_goodness_of_fit_ref 1.041
_refine_ls_hydrogen_treatment none
_refine_ls_matrix_type full
_refine_ls_number_parameters 45
_refine_ls_number_reflns 565
_refine_ls_number_restraints 1
_refine_ls_restrained_S_all 1.040
_refine_ls_R_factor_all 0.0390
_refine_ls_R_factor_gt 0.0386
_refine_ls_shift/su_max 0.010
_refine_ls_shift/su_mean 0.002
_refine_ls_structure_factor_coef Fsqd
_refine_ls_weighting_details 'calc w=1/[\s^2^(Fo^2^)+(0.0814P)^2^+0.0000P] where P=(Fo^2^+2Fc^2^)/3'
_refine_ls_weighting_scheme calc
_refine_ls_wR_factor_gt 0.1057
_refine_ls_wR_factor_ref 0.1062
_reflns_number_gt 554
_reflns_number_total 565
_reflns_threshold_expression >2sigma(I)
_cod_data_source_file JSSC-2013-204-251.cif
_cod_data_source_block Cu2MgGeS4
_cod_depositor_comments
;
The following automatic conversions were performed:

data item '_chemical_melting_point' value 'not measured' was changed
to '?' -- the value is undefined or not given.

data item '_exptl_absorpt_correction_type' value 'Multi-scan' was
changed to 'multi-scan' in accordance with the built-in table derived
from the CIF Core dictionary named 'cif_core.dic' version 2.4.5 last
updated on 2014-11-21.

data item '_symmetry_cell_setting' value 'Orthorhombic' was changed
to 'orthorhombic' in accordance with the built-in table derived from
the CIF Core dictionary named 'cif_core.dic' version 2.4.5 last
updated on 2014-11-21.

data item '_exptl_crystal_density_meas' value 'not measured' was
changed to '?' -- the value is perceived as not measured.

Automatic conversion script
Id: cif_fix_values 8369 2020-08-20 11:38:08Z andrius 
;
_cod_original_sg_symbol_H-M Pmn2(1)
_cod_database_code 1562594

loop_
_symmetry_equiv_pos_as_xyz
'x, y, z'
'-x+1/2, -y, z+1/2'
'x+1/2, -y, z+1/2'
'-x, y, z'

loop_
_atom_site_label
_atom_site_type_symbol
_atom_site_fract_x
_atom_site_fract_y
_atom_site_fract_z
_atom_site_U_iso_or_equiv
_atom_site_adp_type
_atom_site_occupancy
_atom_site_symmetry_multiplicity
_atom_site_calc_flag
_atom_site_refinement_flags
_atom_site_disorder_assembly
_atom_site_disorder_group
Mg1 Mg 0.0000 0.6609(3) 0.4996(16) 0.0099(7) Uani 1 2 d S . .
Cu1 Cu 0.25186(10) 0.17587(10) 0.49469(17) 0.0163(4) Uani 1 1 d . . .
Ge1 Ge 0.0000 0.32461(10) 0.0008(2) 0.0081(4) Uani 1 2 d S . .
S1 S 0.2345(3) 0.1606(2) 0.1266(4) 0.0091(5) Uani 1 1 d . . .
S2 S 0.0000 0.3117(3) 0.6455(6) 0.0099(7) Uani 1 2 d S . .
S3 S 0.0000 0.6487(3) 0.1116(5) 0.0101(7) Uani 1 2 d S . .

loop_
_atom_site_aniso_label
_atom_site_aniso_U_11
_atom_site_aniso_U_22
_atom_site_aniso_U_33
_atom_site_aniso_U_23
_atom_site_aniso_U_13
_atom_site_aniso_U_12
Mg1 0.0137(16) 0.0084(14) 0.008(2) -0.007(2) 0.000 0.000
Cu1 0.0181(6) 0.0188(6) 0.0118(7) -0.0014(4) 0.0009(5) 0.0013(2)
Ge1 0.0080(6) 0.0094(5) 0.0071(6) 0.0006(3) 0.000 0.000
S1 0.0087(9) 0.0108(8) 0.0079(10) -0.0008(6) -0.0023(9) 0.0012(4)
S2 0.0081(12) 0.0150(11) 0.0066(18) -0.0036(12) 0.000 0.000
S3 0.0100(12) 0.0107(9) 0.0095(17) -0.0023(10) 0.000 0.000

loop_
_atom_type_symbol
_atom_type_description
_atom_type_scat_dispersion_real
_atom_type_scat_dispersion_imag
_atom_type_scat_source
Mg Mg 0.0486 0.0363 'International Tables Vol C Tables 4.2.6.8 and 6.1.1.4'
S S 0.1246 0.1234 'International Tables Vol C Tables 4.2.6.8 and 6.1.1.4'
Cu Cu 0.3201 1.2651 'International Tables Vol C Tables 4.2.6.8 and 6.1.1.4'
Ge Ge 0.1547 1.8001 'International Tables Vol C Tables 4.2.6.8 and 6.1.1.4'

loop_
_geom_angle_atom_site_label_1
_geom_angle_atom_site_label_2
_geom_angle_atom_site_label_3
_geom_angle
_geom_angle_site_symmetry_1
_geom_angle_site_symmetry_3
S3 Mg1 S2 109.9(3) . .
S3 Mg1 S1 109.6(2) . 2_565
S2 Mg1 S1 108.6(3) . 2_565
S3 Mg1 S1 109.6(2) . 3_465
S2 Mg1 S1 108.6(3) . 3_465
S1 Mg1 S1 110.5(2) 2_565 3_465
S1 Cu1 S2 111.90(11) . .
S1 Cu1 S3 112.31(11) . 2_565
S2 Cu1 S3 111.21(11) . 2_565
S1 Cu1 S1 108.16(9) . 2
S2 Cu1 S1 104.60(11) . 2
S3 Cu1 S1 108.25(10) 2_565 2
S2 Ge1 S3 110.26(10) 1_554 .
S2 Ge1 S1 109.45(9) 1_554 4
S3 Ge1 S1 110.30(9) . 4
S2 Ge1 S1 109.45(9) 1_554 .
S3 Ge1 S1 110.30(9) . .
S1 Ge1 S1 107.02(12) 4 .
Ge1 S1 Cu1 112.10(11) . .
Ge1 S1 Cu1 111.17(11) . 2_554
Cu1 S1 Cu1 112.81(10) . 2_554
Ge1 S1 Mg1 108.77(13) . 2_564
Cu1 S1 Mg1 104.6(3) . 2_564
Cu1 S1 Mg1 106.98(17) 2_554 2_564
Ge1 S2 Cu1 114.81(11) 1_556 4
Ge1 S2 Cu1 114.81(11) 1_556 .
Cu1 S2 Cu1 112.31(14) 4 .
Ge1 S2 Mg1 109.6(2) 1_556 .
Cu1 S2 Mg1 101.79(19) 4 .
Cu1 S2 Mg1 101.79(19) . .
Ge1 S3 Cu1 111.68(10) . 3_464
Ge1 S3 Cu1 111.68(10) . 2_564
Cu1 S3 Cu1 108.89(12) 3_464 2_564
Ge1 S3 Mg1 109.95(12) . .
Cu1 S3 Mg1 107.22(11) 3_464 .
Cu1 S3 Mg1 107.22(11) 2_564 .

loop_
_geom_bond_atom_site_label_1
_geom_bond_atom_site_label_2
_geom_bond_distance
_geom_bond_site_symmetry_2
Mg1 S3 2.417(11) .
Mg1 S2 2.450(6) .
Mg1 S1 2.468(4) 2_565
Mg1 S1 2.468(4) 3_465
Cu1 S1 2.297(4) .
Cu1 S2 2.316(2) .
Cu1 S3 2.330(2) 2_565
Cu1 S1 2.343(2) 2
Ge1 S2 2.213(4) 1_554
Ge1 S3 2.221(3) .
Ge1 S1 2.228(2) 4
Ge1 S1 2.228(2) .
S1 Cu1 2.343(2) 2_554
S1 Mg1 2.468(4) 2_564
S2 Ge1 2.213(4) 1_556
S2 Cu1 2.316(2) 4
S3 Cu1 2.330(2) 3_464
S3 Cu1 2.330(2) 2_564
